data_7208196
loop_
_publ_author_name
'Tang, Weiwei'
'Chen, Ruihong'
'Zhao, Jing'
'Jiang, Wenqing'
'Zhang, Yong'
'Jia, Dingxian'

_publ_section_title
;
 Solvothermal syntheses and characterizations of
 lanthanide(iii)/SbS43&#x2212; complexes associated by a dien ligand: A
 detailed study based on the lanthanide contraction effect
;
_journal_issue 15
_journal_name_full CrystEngComm
_journal_page_first 5021
_journal_paper_doi 10.1039/c2ce25135c
_journal_volume 14
_journal_year 2012
_chemical_formula_moiety 'C8 H26 Dy N6 S4 Sb'
_chemical_formula_sum 'C8 H26 Dy N6 S4 Sb'
_chemical_formula_weight 618.84
_chemical_name_systematic
;
?
;
_space_group_IT_number 15
_symmetry_cell_setting monoclinic
_symmetry_Int_Tables_number 15
_symmetry_space_group_name_Hall '-C 2yc'
_symmetry_space_group_name_H-M 'C 1 2/c 1'
_atom_sites_solution_hydrogens geom
_atom_sites_solution_primary direct
_atom_sites_solution_secondary difmap
_audit_creation_method SHELXL-97
_cell_angle_alpha 90.00
_cell_angle_beta 108.997(4)
_cell_angle_gamma 90.00
_cell_formula_units_Z 4
_cell_length_a 15.820(3)
_cell_length_b 9.1718(14)
_cell_length_c 13.531(2)
_cell_measurement_reflns_used 3562
_cell_measurement_temperature 293(2)
_cell_measurement_theta_max 25.3
_cell_measurement_theta_min 3.3
_cell_volume 1856.4(5)
_computing_cell_refinement CrystalClear
_computing_data_collection CrystalClear
_computing_data_reduction CrystalStructure
_computing_structure_refinement 'SHELXL-97 (Sheldrick, 1997)'
_computing_structure_solution 'SHELXS-97 (Sheldrick, 1990)'
_diffrn_ambient_temperature 293(2)
_diffrn_detector_area_resol_mean 7.31
_diffrn_measured_fraction_theta_full 0.996
_diffrn_measured_fraction_theta_max 0.996
_diffrn_measurement_device_type 'Rigaku Mercury'
_diffrn_measurement_method \w
_diffrn_radiation_monochromator graphite
_diffrn_radiation_source 'fine-focus sealed tube'
_diffrn_radiation_type MoK\a
_diffrn_radiation_wavelength 0.71070
_diffrn_reflns_av_R_equivalents 0.0274
_diffrn_reflns_av_sigmaI/netI 0.0200
_diffrn_reflns_limit_h_max 16
_diffrn_reflns_limit_h_min -18
_diffrn_reflns_limit_k_max 11
_diffrn_reflns_limit_k_min -11
_diffrn_reflns_limit_l_max 16
_diffrn_reflns_limit_l_min -14
_diffrn_reflns_number 8443
_diffrn_reflns_theta_full 25.35
_diffrn_reflns_theta_max 25.35
_diffrn_reflns_theta_min 3.28
_exptl_absorpt_coefficient_mu 5.898
_exptl_absorpt_correction_T_max 0.3850
_exptl_absorpt_correction_T_min 0.2013
_exptl_absorpt_correction_type multi-scan
_exptl_absorpt_process_details 'Jacobson, R. (1998) Private communication'
_exptl_crystal_colour 'light yellow'
_exptl_crystal_density_diffrn 2.214
_exptl_crystal_density_method 'not measured'
_exptl_crystal_description block
_exptl_crystal_F_000 1188
_exptl_crystal_size_max 0.40
_exptl_crystal_size_mid 0.20
_exptl_crystal_size_min 0.20
_refine_diff_density_max 1.978
_refine_diff_density_min -1.110
_refine_diff_density_rms 0.134
_refine_ls_extinction_method none
_refine_ls_goodness_of_fit_ref 1.111
_refine_ls_hydrogen_treatment constr
_refine_ls_matrix_type full
_refine_ls_number_parameters 93
_refine_ls_number_reflns 1681
_refine_ls_number_restraints 0
_refine_ls_restrained_S_all 1.111
_refine_ls_R_factor_all 0.0259
_refine_ls_R_factor_gt 0.0248
_refine_ls_shift/su_max 0.001
_refine_ls_shift/su_mean 0.000
_refine_ls_structure_factor_coef Fsqd
_refine_ls_weighting_details 'calc w=1/[\s^2^(Fo^2^)+(0.0373P)^2^+4.3233P] where P=(Fo^2^+2Fc^2^)/3'
_refine_ls_weighting_scheme calc
_refine_ls_wR_factor_gt 0.0617
_refine_ls_wR_factor_ref 0.0627
_reflns_number_gt 1601
_reflns_number_total 1681
_reflns_threshold_expression >2sigma(I)
_cod_data_source_file c2ce25135c.txt
_cod_data_source_block shelxl5
_cod_original_cell_volume 1856.4(6)
_cod_original_sg_symbol_H-M 'C 2/c'
_cod_database_code 7208196

loop_
_symmetry_equiv_pos_as_xyz
'x, y, z'
'-x, y, -z+1/2'
'x+1/2, y+1/2, z'
'-x+1/2, y+1/2, -z+1/2'
'-x, -y, -z'
'x, -y, z-1/2'
'-x+1/2, -y+1/2, -z'
'x+1/2, -y+1/2, z-1/2'

loop_
_atom_site_label
_atom_site_type_symbol
_atom_site_fract_x
_atom_site_fract_y
_atom_site_fract_z
_atom_site_U_iso_or_equiv
_atom_site_adp_type
_atom_site_occupancy
_atom_site_symmetry_multiplicity
_atom_site_calc_flag
_atom_site_refinement_flags
Sb1 Sb 0.5000 0.33911(4) 0.7500 0.02046(12) Uani 1 2 d S
S1 S 0.60971(7) 0.49743(12) 0.85426(9) 0.0278(2) Uani 1 1 d .
S2 S 0.56413(8) 0.20351(14) 0.64911(9) 0.0346(3) Uani 1 1 d .
Dy1 Dy 0.5000 0.72887(3) 0.7500 0.01864(11) Uani 1 2 d S
N1 N 0.5632(3) 0.6438(4) 0.6062(3) 0.0330(9) Uani 1 1 d .
H1A H 0.5828 0.5515 0.6199 0.040 Uiso 1 1 calc R
H1B H 0.5186 0.6436 0.5446 0.040 Uiso 1 1 calc R
N2 N 0.6460(2) 0.8516(5) 0.7587(3) 0.0351(9) Uani 1 1 d .
H2 H 0.6325 0.9419 0.7302 0.042 Uiso 1 1 calc R
N3 N 0.5633(3) 0.8965(4) 0.9054(3) 0.0336(9) Uani 1 1 d .
H3A H 0.5249 0.9711 0.8987 0.040 Uiso 1 1 calc R
H3B H 0.5645 0.8469 0.9632 0.040 Uiso 1 1 calc R
C1 C 0.6370(4) 0.7344(7) 0.5959(5) 0.0511(15) Uani 1 1 d .
H1C H 0.6697 0.6808 0.5583 0.061 Uiso 1 1 calc R
H1D H 0.6130 0.8220 0.5566 0.061 Uiso 1 1 calc R
C2 C 0.6970(4) 0.7739(7) 0.6993(5) 0.0519(15) Uani 1 1 d .
H2A H 0.7443 0.8364 0.6926 0.062 Uiso 1 1 calc R
H2B H 0.7242 0.6867 0.7369 0.062 Uiso 1 1 calc R
C3 C 0.7027(3) 0.8706(6) 0.8673(4) 0.0402(11) Uani 1 1 d .
H3C H 0.7575 0.9202 0.8698 0.048 Uiso 1 1 calc R
H3D H 0.7181 0.7763 0.9007 0.048 Uiso 1 1 calc R
C4 C 0.6531(3) 0.9585(5) 0.9231(4) 0.0390(12) Uani 1 1 d .
H4A H 0.6861 0.9593 0.9974 0.047 Uiso 1 1 calc R
H4B H 0.6477 1.0583 0.8981 0.047 Uiso 1 1 calc R

loop_
_atom_site_aniso_label
_atom_site_aniso_U_11
_atom_site_aniso_U_22
_atom_site_aniso_U_33
_atom_site_aniso_U_23
_atom_site_aniso_U_13
_atom_site_aniso_U_12
Sb1 0.0228(2) 0.0161(2) 0.0225(2) 0.000 0.00743(15) 0.000
S1 0.0216(5) 0.0251(5) 0.0300(6) -0.0009(5) -0.0006(4) 0.0012(4)
S2 0.0408(7) 0.0344(6) 0.0326(6) -0.0054(5) 0.0174(5) 0.0045(5)
Dy1 0.01716(16) 0.01831(17) 0.02066(17) 0.000 0.00644(11) 0.000
N1 0.037(2) 0.035(2) 0.0315(19) -0.0074(16) 0.0181(17) -0.0010(17)
N2 0.032(2) 0.043(2) 0.0327(19) -0.0050(17) 0.0125(16) -0.0129(17)
N3 0.039(2) 0.034(2) 0.0305(19) -0.0061(16) 0.0143(16) -0.0054(17)
C1 0.050(3) 0.063(4) 0.054(4) -0.011(3) 0.035(3) -0.014(3)
C2 0.031(3) 0.082(4) 0.051(3) -0.009(3) 0.025(3) -0.015(3)
C3 0.024(2) 0.042(3) 0.047(3) -0.007(2) 0.001(2) -0.003(2)
C4 0.033(3) 0.043(3) 0.033(3) -0.011(2) 0.001(2) -0.007(2)

loop_
_atom_type_symbol
_atom_type_description
_atom_type_scat_dispersion_real
_atom_type_scat_dispersion_imag
_atom_type_scat_source
C C 0.0033 0.0016 'International Tables Vol C Tables 4.2.6.8 and 6.1.1.4'
H H 0.0000 0.0000 'International Tables Vol C Tables 4.2.6.8 and 6.1.1.4'
N N 0.0061 0.0033 'International Tables Vol C Tables 4.2.6.8 and 6.1.1.4'
Sb Sb -0.5866 1.5461 'International Tables Vol C Tables 4.2.6.8 and 6.1.1.4'
S S 0.1246 0.1234 'International Tables Vol C Tables 4.2.6.8 and 6.1.1.4'
Dy Dy -0.1892 4.4098 'International Tables Vol C Tables 4.2.6.8 and 6.1.1.4'

loop_
_geom_angle_atom_site_label_1
_geom_angle_atom_site_label_2
_geom_angle_atom_site_label_3
_geom_angle
_geom_angle_site_symmetry_1
_geom_angle_site_symmetry_3
S2 Sb1 S2 114.89(7) 2_656 .
S2 Sb1 S1 111.01(4) 2_656 .
S2 Sb1 S1 107.87(4) . .
S2 Sb1 S1 107.87(4) 2_656 2_656
S2 Sb1 S1 111.01(4) . 2_656
S1 Sb1 S1 103.63(6) . 2_656
Sb1 S1 Dy1 87.17(4) . .
N3 Dy1 N3 105.26(19) . 2_656
N3 Dy1 N2 65.45(12) . .
N3 Dy1 N2 82.94(13) 2_656 .
N3 Dy1 N2 82.94(13) . 2_656
N3 Dy1 N2 65.45(12) 2_656 2_656
N2 Dy1 N2 127.3(2) . 2_656
N3 Dy1 N1 131.59(12) . .
N3 Dy1 N1 72.72(12) 2_656 .
N2 Dy1 N1 66.35(12) . .
N2 Dy1 N1 132.01(12) 2_656 .
N3 Dy1 N1 72.72(12) . 2_656
N3 Dy1 N1 131.59(12) 2_656 2_656
N2 Dy1 N1 132.01(12) . 2_656
N2 Dy1 N1 66.35(12) 2_656 2_656
N1 Dy1 N1 144.82(18) . 2_656
N3 Dy1 S1 152.48(9) . 2_656
N3 Dy1 S1 91.67(10) 2_656 2_656
N2 Dy1 S1 139.61(9) . 2_656
N2 Dy1 S1 84.71(10) 2_656 2_656
N1 Dy1 S1 73.80(9) . 2_656
N1 Dy1 S1 79.80(9) 2_656 2_656
N3 Dy1 S1 91.67(10) . .
N3 Dy1 S1 152.48(9) 2_656 .
N2 Dy1 S1 84.71(10) . .
N2 Dy1 S1 139.61(9) 2_656 .
N1 Dy1 S1 79.80(9) . .
N1 Dy1 S1 73.80(9) 2_656 .
S1 Dy1 S1 82.03(5) 2_656 .
C1 N1 Dy1 114.4(3) . .
C1 N1 H1A 108.7 . .
Dy1 N1 H1A 108.7 . .
C1 N1 H1B 108.7 . .
Dy1 N1 H1B 108.7 . .
H1A N1 H1B 107.6 . .
C3 N2 C2 109.6(4) . .
C3 N2 Dy1 110.6(3) . .
C2 N2 Dy1 114.0(3) . .
C3 N2 H2 107.5 . .
C2 N2 H2 107.5 . .
Dy1 N2 H2 107.5 . .
C4 N3 Dy1 117.9(3) . .
C4 N3 H3A 107.8 . .
Dy1 N3 H3A 107.8 . .
C4 N3 H3B 107.8 . .
Dy1 N3 H3B 107.8 . .
H3A N3 H3B 107.2 . .
C2 C1 N1 109.7(5) . .
C2 C1 H1C 109.7 . .
N1 C1 H1C 109.7 . .
C2 C1 H1D 109.7 . .
N1 C1 H1D 109.7 . .
H1C C1 H1D 108.2 . .
C1 C2 N2 109.7(5) . .
C1 C2 H2A 109.7 . .
N2 C2 H2A 109.7 . .
C1 C2 H2B 109.7 . .
N2 C2 H2B 109.7 . .
H2A C2 H2B 108.2 . .
N2 C3 C4 108.8(4) . .
N2 C3 H3C 109.9 . .
C4 C3 H3C 109.9 . .
N2 C3 H3D 109.9 . .
C4 C3 H3D 109.9 . .
H3C C3 H3D 108.3 . .
N3 C4 C3 110.3(4) . .
N3 C4 H4A 109.6 . .
C3 C4 H4A 109.6 . .
N3 C4 H4B 109.6 . .
C3 C4 H4B 109.6 . .
H4A C4 H4B 108.1 . .

loop_
_geom_bond_atom_site_label_1
_geom_bond_atom_site_label_2
_geom_bond_distance
_geom_bond_site_symmetry_2
Sb1 S2 2.3112(12) 2_656
Sb1 S2 2.3112(12) .
Sb1 S1 2.3489(11) .
Sb1 S1 2.3489(11) 2_656
S1 Dy1 2.8132(12) .
Dy1 N3 2.533(4) .
Dy1 N3 2.533(4) 2_656
Dy1 N2 2.537(4) .
Dy1 N2 2.537(4) 2_656
Dy1 N1 2.581(3) .
Dy1 N1 2.581(3) 2_656
Dy1 S1 2.8132(12) 2_656
N1 C1 1.475(6) .
N1 H1A 0.9000 .
N1 H1B 0.9000 .
N2 C3 1.461(6) .
N2 C2 1.492(7) .
N2 H2 0.9100 .
N3 C4 1.476(6) .
N3 H3A 0.9000 .
N3 H3B 0.9000 .
C1 C2 1.458(8) .
C1 H1C 0.9700 .
C1 H1D 0.9700 .
C2 H2A 0.9700 .
C2 H2B 0.9700 .
C3 C4 1.490(7) .
C3 H3C 0.9700 .
C3 H3D 0.9700 .
C4 H4A 0.9700 .
C4 H4B 0.9700 .

loop_
_geom_hbond_atom_site_label_D
_geom_hbond_atom_site_label_H
_geom_hbond_atom_site_label_A
_geom_hbond_distance_DH
_geom_hbond_distance_HA
_geom_hbond_distance_DA
_geom_hbond_angle_DHA
_geom_hbond_site_symmetry_A
N3 H3B S2 0.90 2.56 3.419(4) 160.0 6_566
N3 H3A S2 0.90 2.52 3.401(4) 166.3 2_666
N2 H2 S2 0.91 2.71 3.612(5) 170.0 1_565
N1 H1B S2 0.90 2.88 3.664(4) 145.9 5_666

loop_
_geom_torsion_atom_site_label_1
_geom_torsion_atom_site_label_2
_geom_torsion_atom_site_label_3
_geom_torsion_atom_site_label_4
_geom_torsion
_geom_torsion_site_symmetry_1
_geom_torsion_site_symmetry_4
S2 Sb1 S1 Dy1 -115.55(4) 2_656 .
S2 Sb1 S1 Dy1 117.76(4) . .
S1 Sb1 S1 Dy1 0.0 2_656 .
Sb1 S1 Dy1 N3 153.10(9) . .
Sb1 S1 Dy1 N3 -78.2(2) . 2_656
Sb1 S1 Dy1 N2 -141.75(9) . .
Sb1 S1 Dy1 N2 72.05(15) . 2_656
Sb1 S1 Dy1 N1 -74.87(9) . .
Sb1 S1 Dy1 N1 81.63(10) . 2_656
Sb1 S1 Dy1 S1 0.0 . 2_656
N3 Dy1 N1 C1 -17.7(4) . .
N3 Dy1 N1 C1 77.6(4) 2_656 .
N2 Dy1 N1 C1 -12.1(4) . .
N2 Dy1 N1 C1 107.7(4) 2_656 .
N1 Dy1 N1 C1 -142.4(4) 2_656 .
S1 Dy1 N1 C1 174.6(4) 2_656 .
S1 Dy1 N1 C1 -100.8(4) . .
N3 Dy1 N2 C3 33.7(3) . .
N3 Dy1 N2 C3 144.1(3) 2_656 .
N2 Dy1 N2 C3 92.5(3) 2_656 .
N1 Dy1 N2 C3 -141.7(3) . .
N1 Dy1 N2 C3 2.0(4) 2_656 .
S1 Dy1 N2 C3 -131.7(3) 2_656 .
S1 Dy1 N2 C3 -60.6(3) . .
N3 Dy1 N2 C2 157.7(4) . .
N3 Dy1 N2 C2 -91.9(4) 2_656 .
N2 Dy1 N2 C2 -143.5(4) 2_656 .
N1 Dy1 N2 C2 -17.7(3) . .
N1 Dy1 N2 C2 126.0(3) 2_656 .
S1 Dy1 N2 C2 -7.6(4) 2_656 .
S1 Dy1 N2 C2 63.5(4) . .
N3 Dy1 N3 C4 -81.7(3) 2_656 .
N2 Dy1 N3 C4 -7.1(3) . .
N2 Dy1 N3 C4 -143.8(3) 2_656 .
N1 Dy1 N3 C4 -1.5(4) . .
N1 Dy1 N3 C4 148.8(4) 2_656 .
S1 Dy1 N3 C4 152.2(3) 2_656 .
S1 Dy1 N3 C4 76.3(3) . .
Dy1 N1 C1 C2 41.0(6) . .
N1 C1 C2 N2 -57.3(6) . .
C3 N2 C2 C1 171.1(5) . .
Dy1 N2 C2 C1 46.6(6) . .
C2 N2 C3 C4 175.6(4) . .
Dy1 N2 C3 C4 -57.9(4) . .
Dy1 N3 C4 C3 -19.7(5) . .
N2 C3 C4 N3 50.5(5) . .
